data_8102569
loop_
_publ_author_name
'Xin-Li Zhang'

_publ_contact_author
;
Prof. Xin-Li Zhang
Department of Chemistry and Chemical Engineering,
Baoji University of Arts and Sciences,
Baoji, Shaanxi  721007
People's Republic of China
;
_publ_section_title
;
 Crystal structure of
 trans-bis[4-chloro-2-(iminomethyl)phenolato]nickel(II), Ni(C7H5ClNO)2
;
_journal_issue 4
_journal_name_full 'Zeitschrift f\"ur Kristallographie - New Crystal Structures'
_journal_page_first 679
_journal_volume 224
_journal_year 2009
_chemical_formula_moiety 'C14 H10 Cl2 N2 Ni O2'
_chemical_formula_sum 'C14 H10 Cl2 N2 Ni O2'
_chemical_formula_weight 367.85
_chemical_name_systematic
; 
Bis[4-chloro-2-(iminomethyl)phenolato]-Nickel(II)  
;
_space_group_IT_number 14
_symmetry_cell_setting monoclinic
_symmetry_space_group_name_Hall '-P 2ybc'
_symmetry_space_group_name_H-M 'P 1 21/c 1'
_atom_sites_solution_hydrogens geom
_atom_sites_solution_primary direct
_atom_sites_solution_secondary difmap
_audit_creation_method SHELXL-97
_cell_angle_alpha 90.00
_cell_angle_beta 93.8970(10)
_cell_angle_gamma 90.00
_cell_formula_units_Z 2
_cell_length_a 15.7423(16)
_cell_length_b 5.6915(10)
_cell_length_c 7.8855(11)
_cell_measurement_reflns_used 3317
_cell_measurement_temperature 298(2)
_cell_measurement_theta_max 25.01
_cell_measurement_theta_min 2.59
_cell_volume 704.89(17)
_computing_cell_refinement 'Bruker SMART'
_computing_data_collection 'Bruker SMART'
_computing_data_reduction 'Bruker SAINT'
_computing_molecular_graphics 'Bruker SHELXTL'
_computing_publication_material 'Bruker SHELXTL'
_computing_structure_refinement 'SHELXL-97 (Sheldrick, 1997)'
_computing_structure_solution 'SHELXS-97 (Sheldrick, 1990)'
_diffrn_ambient_temperature 298(2)
_diffrn_measured_fraction_theta_full 0.997
_diffrn_measured_fraction_theta_max 0.997
_diffrn_measurement_device_type 'CCD area detector'
_diffrn_measurement_method 'phi and omega scans'
_diffrn_radiation_monochromator graphite
_diffrn_radiation_source 'fine-focus sealed tube'
_diffrn_radiation_type MoK\a
_diffrn_radiation_wavelength 0.71073
_diffrn_reflns_av_R_equivalents 0.0382
_diffrn_reflns_av_sigmaI/netI 0.0403
_diffrn_reflns_limit_h_max 17
_diffrn_reflns_limit_h_min -18
_diffrn_reflns_limit_k_max 6
_diffrn_reflns_limit_k_min -6
_diffrn_reflns_limit_l_max 9
_diffrn_reflns_limit_l_min -8
_diffrn_reflns_number 3317
_diffrn_reflns_theta_full 25.01
_diffrn_reflns_theta_max 25.01
_diffrn_reflns_theta_min 2.59
_exptl_absorpt_coefficient_mu 1.758
_exptl_absorpt_correction_T_max 0.6482
_exptl_absorpt_correction_T_min 0.4985
_exptl_absorpt_correction_type empirical
_exptl_absorpt_process_details sadabs
_exptl_crystal_colour yellow
_exptl_crystal_density_diffrn 1.733
_exptl_crystal_density_method 'not measured'
_exptl_crystal_description block
_exptl_crystal_F_000 372
_exptl_crystal_size_max 0.46
_exptl_crystal_size_mid 0.30
_exptl_crystal_size_min 0.27
_refine_diff_density_max 0.477
_refine_diff_density_min -0.292
_refine_diff_density_rms 0.069
_refine_ls_extinction_method none
_refine_ls_goodness_of_fit_ref 1.061
_refine_ls_hydrogen_treatment constr
_refine_ls_matrix_type full
_refine_ls_number_parameters 97
_refine_ls_number_reflns 1246
_refine_ls_number_restraints 0
_refine_ls_restrained_S_all 1.061
_refine_ls_R_factor_all 0.0489
_refine_ls_R_factor_gt 0.0328
_refine_ls_shift/su_max 0.000
_refine_ls_shift/su_mean 0.000
_refine_ls_structure_factor_coef Fsqd
_refine_ls_weighting_details 'calc w=1/[\s^2^(Fo^2^)+(0.0385P)^2^+0.1612P] where P=(Fo^2^+2Fc^2^)/3'
_refine_ls_weighting_scheme calc
_refine_ls_wR_factor_gt 0.0737
_refine_ls_wR_factor_ref 0.0835
_reflns_number_gt 969
_reflns_number_total 1246
_reflns_threshold_expression >2sigma(I)
_cod_data_source_file 1267-2786.cff
_cod_data_source_block 090429d
_cod_depositor_comments
;
The following automatic conversions were performed:
'_symmetry_cell_setting' value 'Monoclinic' changed to 'monoclinic'
according to '/home/saulius/struct/CIF-dictionaries/cif_core.dic'
dictionary named 'cif_core.dic' version 2.4.1 from 2010-06-29.

Automatic conversion script
Id: cif_fix_enum 1555 2011-01-17 13:19:09Z saulius 
;
_cod_original_sg_symbol_H-M P21/c
_cod_database_code 8102569

loop_
_symmetry_equiv_pos_as_xyz
'x, y, z'
'-x, y+1/2, -z+1/2'
'-x, -y, -z'
'x, -y-1/2, z-1/2'

loop_
_atom_site_label
_atom_site_type_symbol
_atom_site_fract_x
_atom_site_fract_y
_atom_site_fract_z
_atom_site_U_iso_or_equiv
_atom_site_adp_type
_atom_site_occupancy
_atom_site_symmetry_multiplicity
_atom_site_calc_flag
_atom_site_refinement_flags
_atom_site_disorder_assembly
_atom_site_disorder_group
Ni1 Ni 0.5000 0.5000 0.5000 0.0349(2) Uani 1 2 d S . .
Cl1 Cl 0.06481(6) 0.6511(2) 0.69393(15) 0.0789(4) Uani 1 1 d . . .
N1 N 0.45854(16) 0.7575(4) 0.6096(3) 0.0422(6) Uani 1 1 d . . .
H1 H 0.4956 0.8635 0.6391 0.051 Uiso 1 1 calc R . .
O1 O 0.39689(12) 0.3477(3) 0.4837(3) 0.0415(5) Uani 1 1 d . . .
C1 C 0.38258(19) 0.8011(5) 0.6482(4) 0.0401(7) Uani 1 1 d . . .
H1A H 0.3721 0.9431 0.7012 0.048 Uiso 1 1 calc R . .
C2 C 0.31279(19) 0.6437(5) 0.6144(4) 0.0369(7) Uani 1 1 d . . .
C3 C 0.32337(19) 0.4255(5) 0.5318(4) 0.0361(7) Uani 1 1 d . . .
C4 C 0.25037(19) 0.2870(6) 0.4962(4) 0.0446(8) Uani 1 1 d . . .
H4 H 0.2554 0.1455 0.4387 0.054 Uiso 1 1 calc R . .
C5 C 0.1724(2) 0.3548(6) 0.5436(4) 0.0491(8) Uani 1 1 d . . .
H5 H 0.1252 0.2596 0.5188 0.059 Uiso 1 1 calc R . .
C6 C 0.1632(2) 0.5670(6) 0.6295(4) 0.0471(8) Uani 1 1 d . . .
C7 C 0.23210(19) 0.7094(6) 0.6630(4) 0.0437(8) Uani 1 1 d . . .
H7 H 0.2254 0.8516 0.7186 0.052 Uiso 1 1 calc R . .

loop_
_atom_site_aniso_label
_atom_site_aniso_U_11
_atom_site_aniso_U_22
_atom_site_aniso_U_33
_atom_site_aniso_U_23
_atom_site_aniso_U_13
_atom_site_aniso_U_12
Ni1 0.0449(3) 0.0312(3) 0.0282(3) -0.0031(2) -0.0009(2) -0.0010(2)
Cl1 0.0503(5) 0.0926(8) 0.0953(9) -0.0172(6) 0.0174(5) 0.0015(5)
N1 0.0487(16) 0.0366(14) 0.0410(17) -0.0079(12) 0.0006(12) -0.0060(12)
O1 0.0455(12) 0.0346(12) 0.0443(13) -0.0082(10) 0.0026(10) -0.0016(9)
C1 0.0523(19) 0.0333(16) 0.0346(18) -0.0061(14) 0.0024(14) 0.0038(14)
C2 0.0458(17) 0.0318(17) 0.0324(18) 0.0017(13) -0.0023(13) 0.0018(13)
C3 0.0457(18) 0.0353(16) 0.0268(17) 0.0039(13) -0.0009(13) 0.0000(13)
C4 0.0507(19) 0.0385(18) 0.044(2) -0.0014(14) -0.0017(15) -0.0046(15)
C5 0.0438(19) 0.051(2) 0.051(2) 0.0015(17) -0.0031(15) -0.0099(16)
C6 0.0466(19) 0.052(2) 0.043(2) 0.0028(15) 0.0043(15) 0.0007(15)
C7 0.0539(19) 0.0421(18) 0.0352(19) 0.0001(14) 0.0027(15) 0.0050(16)

loop_
_atom_type_symbol
_atom_type_description
_atom_type_scat_dispersion_real
_atom_type_scat_dispersion_imag
_atom_type_scat_source
C C 0.0033 0.0016 'International Tables Vol C Tables 4.2.6.8 and 6.1.1.4'
H H 0.0000 0.0000 'International Tables Vol C Tables 4.2.6.8 and 6.1.1.4'
O O 0.0106 0.0060 'International Tables Vol C Tables 4.2.6.8 and 6.1.1.4'
N N 0.0061 0.0033 'International Tables Vol C Tables 4.2.6.8 and 6.1.1.4'
Cl Cl 0.1484 0.1585 'International Tables Vol C Tables 4.2.6.8 and 6.1.1.4'
Ni Ni 0.3393 1.1124 'International Tables Vol C Tables 4.2.6.8 and 6.1.1.4'

loop_
_geom_angle_atom_site_label_1
_geom_angle_atom_site_label_2
_geom_angle_atom_site_label_3
_geom_angle
_geom_angle_site_symmetry_1
_geom_angle_site_symmetry_3
_geom_angle_publ_flag
O1 Ni1 O1 180.00(12) 3_666 . ?
O1 Ni1 N1 86.06(10) 3_666 . ?
O1 Ni1 N1 93.94(10) . . ?
O1 Ni1 N1 93.94(10) 3_666 3_666 ?
O1 Ni1 N1 86.06(10) . 3_666 ?
N1 Ni1 N1 180.00(13) . 3_666 ?
C1 N1 Ni1 129.2(2) . . ?
C1 N1 H1 115.4 . . ?
Ni1 N1 H1 115.4 . . ?
C3 O1 Ni1 127.57(18) . . ?
N1 C1 C2 123.7(3) . . ?
N1 C1 H1A 118.2 . . ?
C2 C1 H1A 118.2 . . ?
C7 C2 C3 119.8(3) . . ?
C7 C2 C1 118.7(3) . . ?
C3 C2 C1 121.5(3) . . ?
O1 C3 C4 118.4(3) . . ?
O1 C3 C2 124.0(3) . . ?
C4 C3 C2 117.6(3) . . ?
C5 C4 C3 121.7(3) . . ?
C5 C4 H4 119.2 . . ?
C3 C4 H4 119.2 . . ?
C4 C5 C6 120.1(3) . . ?
C4 C5 H5 119.9 . . ?
C6 C5 H5 119.9 . . ?
C7 C6 C5 120.0(3) . . ?
C7 C6 Cl1 119.6(3) . . ?
C5 C6 Cl1 120.3(3) . . ?
C6 C7 C2 120.7(3) . . ?
C6 C7 H7 119.6 . . ?
C2 C7 H7 119.6 . . ?

loop_
_geom_bond_atom_site_label_1
_geom_bond_atom_site_label_2
_geom_bond_distance
_geom_bond_site_symmetry_2
_geom_bond_publ_flag
Ni1 O1 1.8370(19) 3_666 ?
Ni1 O1 1.8370(19) . ?
Ni1 N1 1.843(2) . ?
Ni1 N1 1.843(2) 3_666 ?
Cl1 C6 1.731(3) . ?
N1 C1 1.278(3) . ?
N1 H1 0.8600 . ?
O1 C3 1.319(3) . ?
C1 C2 1.429(4) . ?
C1 H1A 0.9300 . ?
C2 C7 1.402(4) . ?
C2 C3 1.417(4) . ?
C3 C4 1.406(4) . ?
C4 C5 1.363(4) . ?
C4 H4 0.9300 . ?
C5 C6 1.397(5) . ?
C5 H5 0.9300 . ?
C6 C7 1.365(4) . ?
C7 H7 0.9300 . ?

loop_
_geom_torsion_atom_site_label_1
_geom_torsion_atom_site_label_2
_geom_torsion_atom_site_label_3
_geom_torsion_atom_site_label_4
_geom_torsion
_geom_torsion_site_symmetry_1
_geom_torsion_site_symmetry_2
_geom_torsion_site_symmetry_3
_geom_torsion_site_symmetry_4
_geom_torsion_publ_flag
O1 Ni1 N1 C1 177.5(3) 3_666 . . . ?
O1 Ni1 N1 C1 -2.5(3) . . . . ?
N1 Ni1 N1 C1 -31(100) 3_666 . . . ?
O1 Ni1 O1 C3 -96(100) 3_666 . . . ?
N1 Ni1 O1 C3 3.1(2) . . . . ?
N1 Ni1 O1 C3 -176.9(2) 3_666 . . . ?
Ni1 N1 C1 C2 1.9(5) . . . . ?
N1 C1 C2 C7 179.7(3) . . . . ?
N1 C1 C2 C3 -0.9(5) . . . . ?
Ni1 O1 C3 C4 175.3(2) . . . . ?
Ni1 O1 C3 C2 -3.2(4) . . . . ?
C7 C2 C3 O1 -179.0(3) . . . . ?
C1 C2 C3 O1 1.6(4) . . . . ?
C7 C2 C3 C4 2.4(4) . . . . ?
C1 C2 C3 C4 -176.9(3) . . . . ?
O1 C3 C4 C5 179.3(3) . . . . ?
C2 C3 C4 C5 -2.1(5) . . . . ?
C3 C4 C5 C6 0.2(5) . . . . ?
C4 C5 C6 C7 1.4(5) . . . . ?
C4 C5 C6 Cl1 -178.7(3) . . . . ?
C5 C6 C7 C2 -1.0(5) . . . . ?
Cl1 C6 C7 C2 179.0(2) . . . . ?
C3 C2 C7 C6 -0.9(5) . . . . ?
C1 C2 C7 C6 178.4(3) . . . . ?
